data_2225962
loop_
_publ_author_name
'Khan, F. Nawaz'
'Manivel, P.'
'Prabakaran, K.'
'Hathwar, Venkatesha R.'
'Akkurt, Mehmet'

_publ_section_title
;
 4-(5-Phenyl-1,2,4-triazolo[3,4-<i>a</i>]isoquinolin-3-yl)benzonitrile
;
_journal_coeditor_code RK2199
_journal_issue 5
_journal_name_full 'Acta Crystallographica Section E'
_journal_page_first o1081
_journal_paper_doi 10.1107/S1600536810013012
_journal_volume 66
_journal_year 2010
_chemical_formula_iupac 'C23 H14 N4'
_chemical_formula_moiety 'C23 H14 N4'
_chemical_formula_sum 'C23 H14 N4'
_chemical_formula_weight 346.38
_chemical_name_systematic ?
_space_group_IT_number 61
_symmetry_cell_setting orthorhombic
_symmetry_space_group_name_Hall '-P 2ac 2ab'
_symmetry_space_group_name_H-M 'P b c a'
_atom_sites_solution_hydrogens geom
_atom_sites_solution_primary direct
_atom_sites_solution_secondary difmap
_cell_angle_alpha 90.0
_cell_angle_beta 90.0
_cell_angle_gamma 90.0
_cell_formula_units_Z 8
_cell_length_a 7.1614(3)
_cell_length_b 18.0957(7)
_cell_length_c 26.4021(9)
_cell_measurement_reflns_used 1235
_cell_measurement_temperature 290(2)
_cell_measurement_theta_max 20.36
_cell_measurement_theta_min 1.61
_cell_volume 3421.5(2)
_computing_cell_refinement '<i>CrysAlis Pro CCD</i> (Oxford Diffraction, 2009)'
_computing_data_collection '<i>CrysAlis Pro CCD</i> (Oxford Diffraction, 2009)'
_computing_data_reduction '<i>CrysAlis Pro RED</i> (Oxford Diffraction, 2009)'
_computing_molecular_graphics '<i>ORTEP-3</i> (Farrugia, 1997)'
_computing_publication_material '<i>WinGX</i> (Farrugia, 1999)'
_computing_structure_refinement '<i>SHELXL97</i> (Sheldrick, 2008)'
_computing_structure_solution '<i>SHELXS97</i> (Sheldrick, 2008)'
_diffrn_ambient_temperature 290(2)
_diffrn_measured_fraction_theta_full 0.995
_diffrn_measured_fraction_theta_max 0.995
_diffrn_measurement_device_type 'Oxford Xcalibur Eos (Nova) CCD detector'
_diffrn_measurement_method '\w scans'
_diffrn_radiation_monochromator graphite
_diffrn_radiation_source 'Enhance (Mo) X-ray Source'
_diffrn_radiation_type MoK\a
_diffrn_radiation_wavelength 0.71073
_diffrn_reflns_av_R_equivalents 0.0702
_diffrn_reflns_av_sigmaI/netI 0.0892
_diffrn_reflns_limit_h_max 7
_diffrn_reflns_limit_h_min -8
_diffrn_reflns_limit_k_max 21
_diffrn_reflns_limit_k_min -21
_diffrn_reflns_limit_l_max 31
_diffrn_reflns_limit_l_min -31
_diffrn_reflns_number 14977
_diffrn_reflns_reduction_process
;
 ?
;
_diffrn_reflns_theta_full 25.50
_diffrn_reflns_theta_max 25.50
_diffrn_reflns_theta_min 3.09
_exptl_absorpt_coefficient_mu 0.082
_exptl_absorpt_correction_T_max 0.9862
_exptl_absorpt_correction_T_min 0.9586
_exptl_absorpt_correction_type multi-scan
_exptl_absorpt_process_details '(<i>CrysAlis Pro RED</i>; Oxford Diffraction, 2009)'
_exptl_crystal_colour colourless
_exptl_crystal_density_diffrn 1.345
_exptl_crystal_density_method 'Not Measured'
_exptl_crystal_description block
_exptl_crystal_F_000 1440
_exptl_crystal_size_max 0.25
_exptl_crystal_size_mid 0.21
_exptl_crystal_size_min 0.17
_refine_diff_density_max 0.149
_refine_diff_density_min -0.197
_refine_ls_extinction_method none
_refine_ls_goodness_of_fit_ref 0.812
_refine_ls_hydrogen_treatment constr
_refine_ls_matrix_type full
_refine_ls_number_parameters 244
_refine_ls_number_reflns 3164
_refine_ls_number_restraints 0
_refine_ls_restrained_S_all 0.812
_refine_ls_R_factor_all 0.1219
_refine_ls_R_factor_gt 0.0455
_refine_ls_shift/su_max 0.000
_refine_ls_shift/su_mean 0.000
_refine_ls_structure_factor_coef Fsqd
_refine_ls_weighting_details 'calc w=1/[\s^2^(Fo^2^)+(0.0413P)^2^] where P=(Fo^2^+2Fc^2^)/3'
_refine_ls_weighting_scheme calc
_refine_ls_wR_factor_gt 0.0877
_refine_ls_wR_factor_ref 0.1000
_reflns_number_gt 1490
_reflns_number_total 3164
_reflns_threshold_expression I>2\s(I)
_cod_data_source_file rk2199.cif
_cod_data_source_block I
_cod_database_code 2225962
_cod_database_fobs_code 2225962

loop_
_symmetry_equiv_pos_site_id
_symmetry_equiv_pos_as_xyz
1 x,y,z
2 1/2-x,-y,1/2+z
3 1/2+x,1/2-y,-z
4 -x,1/2+y,1/2-z
5 -x,-y,-z
6 1/2+x,y,1/2-z
7 1/2-x,1/2+y,z
8 x,1/2-y,1/2+z

loop_
_atom_site_type_symbol
_atom_site_label
_atom_site_fract_x
_atom_site_fract_y
_atom_site_fract_z
_atom_site_U_iso_or_equiv
_atom_site_adp_type
_atom_site_calc_flag
_atom_site_refinement_flags
_atom_site_occupancy
_atom_site_disorder_assembly
_atom_site_disorder_group
N N1 0.6627(2) 0.33099(9) 0.03366(6) 0.0370(4) Uani d . 1 . .
N N2 0.5820(3) 0.22467(10) -0.00072(7) 0.0510(5) Uani d . 1 . .
N N3 0.6063(2) 0.27481(11) -0.03950(7) 0.0495(5) Uani d . 1 . .
N N4 0.5390(3) 0.08980(15) 0.27259(9) 0.0927(9) Uani d . 1 . .
C C1 0.6539(3) 0.33812(13) -0.01851(8) 0.0395(5) Uani d . 1 . .
C C2 0.6915(3) 0.40722(12) -0.04237(8) 0.0407(6) Uani d . 1 . .
C C3 0.6888(3) 0.41638(14) -0.09495(8) 0.0490(6) Uani d . 1 . .
H H3 0.6586 0.3766 -0.1157 0.059 Uiso calc R 1 . .
C C4 0.7302(3) 0.48368(15) -0.11611(9) 0.0570(7) Uani d . 1 . .
H H4 0.7297 0.4894 -0.1511 0.068 Uiso calc R 1 . .
C C5 0.7728(3) 0.54308(14) -0.08507(9) 0.0581(7) Uani d . 1 . .
H H5 0.8002 0.5887 -0.0996 0.070 Uiso calc R 1 . .
C C6 0.7754(3) 0.53585(13) -0.03328(9) 0.0526(6) Uani d . 1 . .
H H6 0.8030 0.5764 -0.0130 0.063 Uiso calc R 1 . .
C C7 0.7364(3) 0.46741(12) -0.01110(8) 0.0416(6) Uani d . 1 . .
C C8 0.7527(3) 0.45523(12) 0.04249(8) 0.0454(6) Uani d . 1 . .
H H8 0.7853 0.4952 0.0628 0.054 Uiso calc R 1 . .
C C9 0.7238(3) 0.38972(12) 0.06498(8) 0.0387(6) Uani d . 1 . .
C C10 0.7671(3) 0.37673(11) 0.11909(8) 0.0374(5) Uani d . 1 . .
C C11 0.8907(3) 0.32192(12) 0.13406(8) 0.0456(6) Uani d . 1 . .
H H11 0.9426 0.2903 0.1101 0.055 Uiso calc R 1 . .
C C12 0.9365(3) 0.31454(14) 0.18466(9) 0.0562(7) Uani d . 1 . .
H H12 1.0180 0.2774 0.1948 0.067 Uiso calc R 1 . .
C C13 0.8625(4) 0.36161(15) 0.22007(9) 0.0645(8) Uani d . 1 . .
H H13 0.8935 0.3561 0.2541 0.077 Uiso calc R 1 . .
C C14 0.7438(4) 0.41647(15) 0.20553(9) 0.0595(7) Uani d . 1 . .
H H14 0.6960 0.4490 0.2295 0.071 Uiso calc R 1 . .
C C15 0.6944(3) 0.42380(13) 0.15537(9) 0.0478(6) Uani d . 1 . .
H H15 0.6114 0.4608 0.1458 0.057 Uiso calc R 1 . .
C C16 0.6137(3) 0.25837(12) 0.04252(8) 0.0406(6) Uani d . 1 . .
C C17 0.5906(3) 0.22246(12) 0.09194(8) 0.0403(5) Uani d . 1 . .
C C18 0.6918(3) 0.15870(13) 0.10218(8) 0.0480(6) Uani d . 1 . .
H H18 0.7701 0.1391 0.0775 0.058 Uiso calc R 1 . .
C C19 0.6771(3) 0.12414(12) 0.14857(9) 0.0523(6) Uani d . 1 . .
H H19 0.7474 0.0821 0.1554 0.063 Uiso calc R 1 . .
C C20 0.5575(3) 0.15217(13) 0.18497(8) 0.0480(6) Uani d . 1 . .
C C21 0.4514(3) 0.21414(13) 0.17476(8) 0.0524(6) Uani d . 1 . .
H H21 0.3693 0.2324 0.1990 0.063 Uiso calc R 1 . .
C C22 0.4678(3) 0.24882(13) 0.12834(8) 0.0503(6) Uani d . 1 . .
H H22 0.3957 0.2903 0.1214 0.060 Uiso calc R 1 . .
C C23 0.5459(3) 0.11720(15) 0.23405(10) 0.0629(8) Uani d . 1 . .

loop_
_atom_site_aniso_label
_atom_site_aniso_U_11
_atom_site_aniso_U_22
_atom_site_aniso_U_33
_atom_site_aniso_U_12
_atom_site_aniso_U_13
_atom_site_aniso_U_23
N1 0.0393(10) 0.0337(11) 0.0381(11) -0.0026(8) -0.0031(8) -0.0012(9)
N2 0.0631(13) 0.0439(12) 0.0459(12) -0.0068(10) -0.0062(10) -0.0041(11)
N3 0.0614(13) 0.0457(13) 0.0414(11) -0.0057(10) -0.0054(9) 0.0003(10)
N4 0.0964(19) 0.124(2) 0.0576(16) 0.0151(16) 0.0099(14) 0.0261(16)
C1 0.0394(14) 0.0404(15) 0.0387(13) -0.0003(11) -0.0054(10) -0.0027(12)
C2 0.0357(13) 0.0443(15) 0.0421(14) 0.0023(11) -0.0010(10) 0.0016(12)
C3 0.0463(15) 0.0544(17) 0.0463(15) 0.0062(13) 0.0002(11) 0.0032(13)
C4 0.0515(17) 0.0687(19) 0.0507(15) 0.0085(14) 0.0028(12) 0.0160(15)
C5 0.0464(16) 0.0584(19) 0.0695(19) -0.0011(13) -0.0002(13) 0.0241(15)
C6 0.0500(15) 0.0465(16) 0.0613(17) -0.0003(12) -0.0016(13) 0.0076(13)
C7 0.0344(14) 0.0413(15) 0.0490(14) 0.0004(11) -0.0046(11) 0.0072(12)
C8 0.0461(14) 0.0387(15) 0.0513(15) -0.0011(11) -0.0052(12) -0.0054(12)
C9 0.0347(14) 0.0368(15) 0.0445(13) -0.0002(10) -0.0019(11) -0.0060(11)
C10 0.0399(14) 0.0336(13) 0.0386(13) -0.0029(11) -0.0012(10) -0.0018(11)
C11 0.0441(14) 0.0436(15) 0.0492(15) -0.0011(12) -0.0005(11) -0.0047(12)
C12 0.0519(16) 0.0604(18) 0.0563(17) 0.0036(13) -0.0129(13) 0.0072(15)
C13 0.075(2) 0.077(2) 0.0416(15) -0.0091(16) -0.0111(14) 0.0000(15)
C14 0.0721(18) 0.0580(18) 0.0483(16) -0.0068(15) 0.0073(14) -0.0115(14)
C15 0.0507(15) 0.0429(15) 0.0497(15) 0.0013(12) 0.0008(12) -0.0051(13)
C16 0.0436(14) 0.0361(14) 0.0423(13) -0.0039(11) -0.0025(11) -0.0031(12)
C17 0.0400(13) 0.0351(14) 0.0458(14) -0.0048(11) -0.0039(11) -0.0015(11)
C18 0.0586(15) 0.0392(15) 0.0463(15) 0.0034(13) 0.0039(12) -0.0031(12)
C19 0.0637(17) 0.0400(15) 0.0532(16) 0.0085(12) 0.0004(13) 0.0023(13)
C20 0.0498(15) 0.0497(16) 0.0446(14) -0.0053(13) -0.0014(12) 0.0051(13)
C21 0.0516(16) 0.0559(17) 0.0497(16) 0.0024(14) 0.0067(12) -0.0002(13)
C22 0.0516(16) 0.0417(15) 0.0575(16) 0.0052(12) -0.0014(13) 0.0000(13)
C23 0.0591(18) 0.075(2) 0.0546(18) 0.0052(14) 0.0030(14) 0.0043(16)

loop_
_atom_type_symbol
_atom_type_description
_atom_type_scat_dispersion_real
_atom_type_scat_dispersion_imag
_atom_type_scat_source
N N 0.0061 0.0033 'International Tables Vol C Tables 4.2.6.8 and 6.1.1.4'
H H 0.0000 0.0000 'International Tables Vol C Tables 4.2.6.8 and 6.1.1.4'
C C 0.0033 0.0016 'International Tables Vol C Tables 4.2.6.8 and 6.1.1.4'

loop_
_geom_angle_atom_site_label_1
_geom_angle_atom_site_label_2
_geom_angle_atom_site_label_3
_geom_angle_site_symmetry_1
_geom_angle_site_symmetry_3
_geom_angle
_geom_angle_publ_flag
C16 N1 C1 . . 104.23(17) ?
C16 N1 C9 . . 133.97(18) ?
C1 N1 C9 . . 121.67(19) ?
C16 N2 N3 . . 108.54(17) ?
C1 N3 N2 . . 107.01(17) ?
N3 C1 N1 . . 110.4(2) ?
N3 C1 C2 . . 128.7(2) ?
N1 C1 C2 . . 120.8(2) ?
C3 C2 C7 . . 119.7(2) ?
C3 C2 C1 . . 122.7(2) ?
C7 C2 C1 . . 117.6(2) ?
C4 C3 C2 . . 120.4(2) ?
C4 C3 H3 . . 119.8 ?
C2 C3 H3 . . 119.8 ?
C3 C4 C5 . . 119.7(2) ?
C3 C4 H4 . . 120.2 ?
C5 C4 H4 . . 120.2 ?
C6 C5 C4 . . 121.2(2) ?
C6 C5 H5 . . 119.4 ?
C4 C5 H5 . . 119.4 ?
C5 C6 C7 . . 119.9(2) ?
C5 C6 H6 . . 120.0 ?
C7 C6 H6 . . 120.0 ?
C6 C7 C2 . . 119.1(2) ?
C6 C7 C8 . . 122.1(2) ?
C2 C7 C8 . . 118.6(2) ?
C9 C8 C7 . . 124.0(2) ?
C9 C8 H8 . . 118.0 ?
C7 C8 H8 . . 118.0 ?
C8 C9 N1 . . 116.90(19) ?
C8 C9 C10 . . 122.32(19) ?
N1 C9 C10 . . 120.61(19) ?
C15 C10 C11 . . 118.9(2) ?
C15 C10 C9 . . 119.4(2) ?
C11 C10 C9 . . 121.49(19) ?
C12 C11 C10 . . 119.7(2) ?
C12 C11 H11 . . 120.1 ?
C10 C11 H11 . . 120.1 ?
C13 C12 C11 . . 120.5(2) ?
C13 C12 H12 . . 119.7 ?
C11 C12 H12 . . 119.7 ?
C14 C13 C12 . . 120.1(2) ?
C14 C13 H13 . . 119.9 ?
C12 C13 H13 . . 119.9 ?
C13 C14 C15 . . 120.1(2) ?
C13 C14 H14 . . 120.0 ?
C15 C14 H14 . . 120.0 ?
C14 C15 C10 . . 120.7(2) ?
C14 C15 H15 . . 119.7 ?
C10 C15 H15 . . 119.7 ?
N2 C16 N1 . . 109.78(18) ?
N2 C16 C17 . . 123.23(19) ?
N1 C16 C17 . . 126.94(19) ?
C22 C17 C18 . . 118.8(2) ?
C22 C17 C16 . . 122.4(2) ?
C18 C17 C16 . . 118.8(2) ?
C19 C18 C17 . . 120.6(2) ?
C19 C18 H18 . . 119.7 ?
C17 C18 H18 . . 119.7 ?
C18 C19 C20 . . 119.9(2) ?
C18 C19 H19 . . 120.1 ?
C20 C19 H19 . . 120.1 ?
C21 C20 C19 . . 120.2(2) ?
C21 C20 C23 . . 119.9(2) ?
C19 C20 C23 . . 119.9(2) ?
C20 C21 C22 . . 119.7(2) ?
C20 C21 H21 . . 120.2 ?
C22 C21 H21 . . 120.2 ?
C21 C22 C17 . . 120.8(2) ?
C21 C22 H22 . . 119.6 ?
C17 C22 H22 . . 119.6 ?
N4 C23 C20 . . 179.2(3) ?

loop_
_geom_bond_atom_site_label_1
_geom_bond_atom_site_label_2
_geom_bond_site_symmetry_2
_geom_bond_distance
_geom_bond_publ_flag
N1 C16 . 1.380(2) ?
N1 C1 . 1.385(2) ?
N1 C9 . 1.416(2) ?
N2 C16 . 1.314(2) ?
N2 N3 . 1.379(2) ?
N3 C1 . 1.318(3) ?
N4 C23 . 1.133(3) ?
C1 C2 . 1.426(3) ?
C2 C3 . 1.398(3) ?
C2 C7 . 1.404(3) ?
C3 C4 . 1.372(3) ?
C3 H3 . 0.9300 ?
C4 C5 . 1.386(3) ?
C4 H4 . 0.9300 ?
C5 C6 . 1.374(3) ?
C5 H5 . 0.9300 ?
C6 C7 . 1.398(3) ?
C6 H6 . 0.9300 ?
C7 C8 . 1.437(3) ?
C8 C9 . 1.342(3) ?
C8 H8 . 0.9300 ?
C9 C10 . 1.481(3) ?
C10 C15 . 1.384(3) ?
C10 C11 . 1.387(3) ?
C11 C12 . 1.382(3) ?
C11 H11 . 0.9300 ?
C12 C13 . 1.371(3) ?
C12 H12 . 0.9300 ?
C13 C14 . 1.362(3) ?
C13 H13 . 0.9300 ?
C14 C15 . 1.377(3) ?
C14 H14 . 0.9300 ?
C15 H15 . 0.9300 ?
C16 C17 . 1.467(3) ?
C17 C22 . 1.387(3) ?
C17 C18 . 1.389(3) ?
C18 C19 . 1.379(3) ?
C18 H18 . 0.9300 ?
C19 C20 . 1.384(3) ?
C19 H19 . 0.9300 ?
C20 C21 . 1.381(3) ?
C20 C23 . 1.445(3) ?
C21 C22 . 1.382(3) ?
C21 H21 . 0.9300 ?
C22 H22 . 0.9300 ?

loop_
_geom_hbond_atom_site_label_D
_geom_hbond_atom_site_label_H
_geom_hbond_atom_site_label_A
_geom_hbond_site_symmetry_A
_geom_hbond_distance_DH
_geom_hbond_distance_HA
_geom_hbond_distance_DA
_geom_hbond_angle_DHA
_geom_hbond_publ_flag
C11 H11 N3 3_555 0.93 2.50 3.418(3) 170 y

loop_
_geom_torsion_atom_site_label_1
_geom_torsion_atom_site_label_2
_geom_torsion_atom_site_label_3
_geom_torsion_atom_site_label_4
_geom_torsion_site_symmetry_1
_geom_torsion_site_symmetry_2
_geom_torsion_site_symmetry_3
_geom_torsion_site_symmetry_4
_geom_torsion
_geom_torsion_publ_flag
C16 N2 N3 C1 . . . . 0.5(2) ?
N2 N3 C1 N1 . . . . 0.3(2) ?
N2 N3 C1 C2 . . . . -178.9(2) ?
C16 N1 C1 N3 . . . . -0.9(2) ?
C9 N1 C1 N3 . . . . 175.46(16) ?
C16 N1 C1 C2 . . . . 178.40(18) ?
C9 N1 C1 C2 . . . . -5.2(3) ?
N3 C1 C2 C3 . . . . -2.5(3) ?
N1 C1 C2 C3 . . . . 178.35(17) ?
N3 C1 C2 C7 . . . . 178.8(2) ?
N1 C1 C2 C7 . . . . -0.4(3) ?
C7 C2 C3 C4 . . . . 0.2(3) ?
C1 C2 C3 C4 . . . . -178.5(2) ?
C2 C3 C4 C5 . . . . -0.8(3) ?
C3 C4 C5 C6 . . . . 0.4(3) ?
C4 C5 C6 C7 . . . . 0.7(3) ?
C5 C6 C7 C2 . . . . -1.2(3) ?
C5 C6 C7 C8 . . . . 174.57(19) ?
C3 C2 C7 C6 . . . . 0.8(3) ?
C1 C2 C7 C6 . . . . 179.55(19) ?
C3 C2 C7 C8 . . . . -175.16(18) ?
C1 C2 C7 C8 . . . . 3.6(3) ?
C6 C7 C8 C9 . . . . -177.2(2) ?
C2 C7 C8 C9 . . . . -1.5(3) ?
C7 C8 C9 N1 . . . . -3.9(3) ?
C7 C8 C9 C10 . . . . 171.32(18) ?
C16 N1 C9 C8 . . . . -177.6(2) ?
C1 N1 C9 C8 . . . . 7.3(3) ?
C16 N1 C9 C10 . . . . 7.0(3) ?
C1 N1 C9 C10 . . . . -168.06(17) ?
C8 C9 C10 C15 . . . . 53.1(3) ?
N1 C9 C10 C15 . . . . -131.8(2) ?
C8 C9 C10 C11 . . . . -121.8(2) ?
N1 C9 C10 C11 . . . . 53.2(3) ?
C15 C10 C11 C12 . . . . 1.0(3) ?
C9 C10 C11 C12 . . . . 176.0(2) ?
C10 C11 C12 C13 . . . . -0.9(3) ?
C11 C12 C13 C14 . . . . -0.4(4) ?
C12 C13 C14 C15 . . . . 1.4(4) ?
C13 C14 C15 C10 . . . . -1.3(4) ?
C11 C10 C15 C14 . . . . 0.0(3) ?
C9 C10 C15 C14 . . . . -175.0(2) ?
N3 N2 C16 N1 . . . . -1.0(2) ?
N3 N2 C16 C17 . . . . 176.63(18) ?
C1 N1 C16 N2 . . . . 1.2(2) ?
C9 N1 C16 N2 . . . . -174.51(19) ?
C1 N1 C16 C17 . . . . -176.38(19) ?
C9 N1 C16 C17 . . . . 7.9(4) ?
N2 C16 C17 C22 . . . . -120.5(2) ?
N1 C16 C17 C22 . . . . 56.7(3) ?
N2 C16 C17 C18 . . . . 57.8(3) ?
N1 C16 C17 C18 . . . . -125.0(2) ?
C22 C17 C18 C19 . . . . -3.0(3) ?
C16 C17 C18 C19 . . . . 178.6(2) ?
C17 C18 C19 C20 . . . . 1.4(3) ?
C18 C19 C20 C21 . . . . 0.7(3) ?
C18 C19 C20 C23 . . . . -178.3(2) ?
C19 C20 C21 C22 . . . . -1.2(3) ?
C23 C20 C21 C22 . . . . 177.8(2) ?
C20 C21 C22 C17 . . . . -0.4(3) ?
C18 C17 C22 C21 . . . . 2.5(3) ?
C16 C17 C22 C21 . . . . -179.2(2) ?

loop_
_cod_related_entry_id
_cod_related_entry_database
_cod_related_entry_code
1 ChemSpider 30656078
